data_7708057
loop_
_publ_author_name
'Moreira, Felipe Figueir\^oa'
'Portes, Juliana de Araujo'
'Barros Azeredo, Nath\'alia Flor\^encia'
'Fernandes, Christiane'
'Horn, Jr, Adolfo'
'Santiago, Cristina Pinheiro'
'Segat, Bruna Barriquel'
'Caramori, Giovanni Finoto'
'Madureira, Let\'icia Maria Pequeno'
'Candela, Dalber Ruben Sanchez'
'Marques, Marcelo Monteiro'
'Lamounier Camargos Resende, Jackson Ant\^onio'
'de Souza, Wanderley'
'DaMatta, Renato Augusto'
'Seabra, Sergio Henrique'

_publ_section_title
;
 Development of new dinuclear Fe(III) coordination compounds with <i>in
 vitro</i> nanomolar antitrypanosomal activity.
;
_journal_issue 35
_journal_name_full 'Dalton transactions (Cambridge, England : 2003)'
_journal_page_first 12242
_journal_page_last 12264
_journal_paper_doi 10.1039/d1dt01048d
_journal_volume 50
_journal_year 2021
_chemical_formula_moiety 'C50 H50 Cl2 Fe2 N6 O5, 2(Cl), 2(C2 H6 O), 2(H2 O)'
_chemical_formula_sum 'C54 H66 Cl4 Fe2 N6 O9'
_chemical_formula_weight 1196.62
_space_group_crystal_system monoclinic
_space_group_IT_number 14
_space_group_name_Hall '-P 2yn'
_space_group_name_H-M_alt 'P 1 21/n 1'
_atom_sites_solution_hydrogens mixed
_atom_sites_solution_primary dual
_audit_creation_date 2020-03-10
_audit_creation_method
;
Olex2 1.2
(compiled 2018.05.29 svn.r3508 for OlexSys, GUI svn.r5506)
;
_audit_update_record
;
2020-04-21 deposited with the CCDC.	2021-07-16 downloaded from the CCDC.
;
_cell_angle_alpha 90
_cell_angle_beta 110.669(18)
_cell_angle_gamma 90
_cell_formula_units_Z 2
_cell_length_a 12.292(5)
_cell_length_b 19.974(9)
_cell_length_c 12.365(6)
_cell_measurement_reflns_used 5087
_cell_measurement_temperature 290(2)
_cell_measurement_theta_max 25.203
_cell_measurement_theta_min 2.302
_cell_volume 2840(2)
_computing_cell_refinement ' APEX3, (Bruker, 2017)'
_computing_data_collection ' APEX3, (Bruker, 2017)'
_computing_data_reduction ' APEX3, (Bruker, 2017)'
_computing_molecular_graphics 'Olex2 (Dolomanov et al., 2009)'
_computing_publication_material 'Olex2 (Dolomanov et al., 2009)'
_computing_structure_refinement 'ShelXL (Sheldrick, 2015)'
_computing_structure_solution 'ShelXT (Sheldrick, 2015)'
_diffrn_ambient_temperature 290(2)
_diffrn_detector 'Bruker Photon 100 area detector'
_diffrn_detector_area_resol_mean 7.9
_diffrn_detector_type 'CMOS area detector'
_diffrn_measured_fraction_theta_full 0.998
_diffrn_measured_fraction_theta_max 0.998
_diffrn_measurement_device_type 'Bruker D8 Venture'
_diffrn_measurement_method '\w and \f scans'
_diffrn_radiation_type MoK\a
_diffrn_radiation_wavelength 0.71073
_diffrn_reflns_av_R_equivalents 0.0540
_diffrn_reflns_av_unetI/netI 0.0347
_diffrn_reflns_Laue_measured_fraction_full 0.998
_diffrn_reflns_Laue_measured_fraction_max 0.998
_diffrn_reflns_limit_h_max 14
_diffrn_reflns_limit_h_min -14
_diffrn_reflns_limit_k_max 20
_diffrn_reflns_limit_k_min -24
_diffrn_reflns_limit_l_max 14
_diffrn_reflns_limit_l_min -14
_diffrn_reflns_number 30857
_diffrn_reflns_point_group_measured_fraction_full 0.998
_diffrn_reflns_point_group_measured_fraction_max 0.998
_diffrn_reflns_theta_full 25.242
_diffrn_reflns_theta_max 25.350
_diffrn_reflns_theta_min 2.253
_diffrn_source 'microfocus sealed X-ray tube'
_exptl_absorpt_coefficient_mu 0.758
_exptl_absorpt_correction_T_max 0.8152
_exptl_absorpt_correction_T_min 0.6853
_exptl_absorpt_correction_type multi-scan
_exptl_absorpt_process_details
;
SADABS-2014/5 (Bruker,2014/5) was used for absorption correction.
;
_exptl_crystal_colour yellow
_exptl_crystal_colour_primary yellow
_exptl_crystal_density_diffrn 1.399
_exptl_crystal_description block
_exptl_crystal_F_000 1248
_exptl_crystal_size_max 0.18
_exptl_crystal_size_mid 0.12
_exptl_crystal_size_min 0.02
_refine_diff_density_max 0.555
_refine_diff_density_min -0.360
_refine_diff_density_rms 0.055
_refine_ls_extinction_method none
_refine_ls_goodness_of_fit_ref 1.080
_refine_ls_hydrogen_treatment mixed
_refine_ls_matrix_type full
_refine_ls_number_parameters 348
_refine_ls_number_reflns 5188
_refine_ls_number_restraints 2
_refine_ls_restrained_S_all 1.080
_refine_ls_R_factor_all 0.0711
_refine_ls_R_factor_gt 0.0457
_refine_ls_shift/su_max 0.001
_refine_ls_shift/su_mean 0.000
_refine_ls_structure_factor_coef Fsqd
_refine_ls_weighting_details 'w=1/[\s^2^(Fo^2^)+(0.0365P)^2^+3.1871P] where P=(Fo^2^+2Fc^2^)/3'
_refine_ls_weighting_scheme calc
_refine_ls_wR_factor_gt 0.1003
_refine_ls_wR_factor_ref 0.1106
_reflns_Friedel_coverage 0.000
_reflns_number_gt 3895
_reflns_number_total 5188
_reflns_threshold_expression 'I > 2\s(I)'
_cod_data_source_file d1dt01048d2.cif
_cod_data_source_block mo_p0117_0m_a
_cod_depositor_comments 'Adding full bibliography for 7708057.cif.'
_cod_database_code 7708057
_shelx_shelxl_version_number 2016/6
_shelx_space_group_comment
;
The symmetry employed for this shelxl refinement is uniquely defined
by the following loop, which should always be used as a source of
symmetry information in preference to the above space-group names.
They are only intended as comments.
;
_olex2_refinement_description
;
1. Fixed Uiso
 At 1.2 times of:
  All C(H) groups, All C(H,H) groups
 At 1.5 times of:
  All C(H,H,H) groups, All O(H) groups, All O(H,H) groups
2. Restrained distances
 O2-H2
 0.85 with sigma of 0.01
 C12-H2
 1.895337 with sigma of 0.02
3.a Free rotating group:
 O1W(H1WA,H1WB)
3.b Ternary CH refined with riding coordinates:
 C12(H12)
3.c Secondary CH2 refined with riding coordinates:
 C20(H20A,H20B), C14(H14A,H14B), C11(H11A,H11B), C13(H13A,H13B), C26(H26A,H26B)
3.d Aromatic/amide H refined with riding coordinates:
 C2(H2A), C9(H9), C19(H19), C16(H16), C22(H22), C25(H25), C4(H4), C3(H3),
 C18(H18), C17(H17), C8(H8), C24(H24), C23(H23), C7(H7), C6(H6)
3.e Idealised Me refined as rotating group:
 C27(H27A,H27B,H27C)
3.f Idealised tetrahedral OH refined as rotating group:
 O4(H4A)
;
_olex2_submission_special_instructions 'No special instructions were received'

loop_
_space_group_symop_operation_xyz
'x, y, z'
'-x+1/2, y+1/2, -z+1/2'
'-x, -y, -z'
'x-1/2, -y-1/2, z-1/2'

loop_
_atom_site_label
_atom_site_type_symbol
_atom_site_fract_x
_atom_site_fract_y
_atom_site_fract_z
_atom_site_U_iso_or_equiv
_atom_site_adp_type
_atom_site_occupancy
_atom_site_site_symmetry_order
_atom_site_calc_flag
_atom_site_refinement_flags_posn
_atom_site_refinement_flags_adp
_atom_site_refinement_flags_occupancy
_atom_site_disorder_assembly
_atom_site_disorder_group
Fe1 Fe 0.08542(4) 0.42585(2) 0.51115(4) 0.03406(13) Uani 1 1 d . . . . .
Cl1 Cl -0.03527(8) 0.35443(4) 0.38012(8) 0.0517(2) Uani 1 1 d . . . . .
Cl2 Cl -0.03248(11) 0.12741(6) 0.47332(10) 0.0782(3) Uani 1 1 d . . . . .
O1 O 0.000000 0.500000 0.500000 0.0378(7) Uani 1 2 d S T P . .
O2 O 0.21128(19) 0.34288(11) 0.5565(2) 0.0437(5) Uani 1 1 d D . . . .
H2 H 0.196(3) 0.3020(7) 0.540(2) 0.066 Uiso 1 1 d DR . . . .
O3 O 0.4436(2) 0.31099(13) 0.5842(2) 0.0524(6) Uani 1 1 d . . . . .
N3 N 0.1808(2) 0.46610(13) 0.4097(2) 0.0423(6) Uani 1 1 d . . . . .
N2 N 0.0633(2) 0.40182(13) 0.6712(2) 0.0403(6) Uani 1 1 d . . . . .
N1 N 0.2426(2) 0.46927(13) 0.6406(2) 0.0382(6) Uani 1 1 d . . . . .
C21 C 0.2605(3) 0.51235(16) 0.4632(3) 0.0447(8) Uani 1 1 d . . . . .
O4 O 0.1788(3) 0.21563(14) 0.5033(3) 0.0833(9) Uani 1 1 d . . . . .
H4A H 0.116770 0.196444 0.492061 0.125 Uiso 1 1 calc GR . . . .
C10 C 0.5737(3) 0.28830(17) 0.4881(3) 0.0436(8) Uani 1 1 d . . . . .
C1 C 0.5429(3) 0.27836(16) 0.5874(3) 0.0415(8) Uani 1 1 d . . . . .
C20 C 0.2692(3) 0.52929(16) 0.5844(3) 0.0457(8) Uani 1 1 d . . . . .
H20A H 0.347115 0.544950 0.628130 0.055 Uiso 1 1 calc R . . . .
H20B H 0.214888 0.564818 0.582786 0.055 Uiso 1 1 calc R . . . .
C14 C 0.2130(3) 0.48639(18) 0.7425(3) 0.0492(9) Uani 1 1 d . . . . .
H14A H 0.177365 0.530384 0.731722 0.059 Uiso 1 1 calc R . . . .
H14B H 0.283697 0.488249 0.810030 0.059 Uiso 1 1 calc R . . . .
C2 C 0.6093(3) 0.24035(18) 0.6773(3) 0.0496(9) Uani 1 1 d . . . . .
H2A H 0.587039 0.233260 0.740822 0.060 Uiso 1 1 calc R . . . .
C9 C 0.5036(3) 0.3264(2) 0.3917(3) 0.0575(10) Uani 1 1 d . . . . .
H9 H 0.435909 0.346471 0.393202 0.069 Uiso 1 1 calc R . . . .
C15 C 0.1309(3) 0.43613(17) 0.7631(3) 0.0451(8) Uani 1 1 d . . . . .
C11 C 0.4040(3) 0.30253(19) 0.6788(3) 0.0501(9) Uani 1 1 d . . . . .
H11A H 0.466918 0.311669 0.750963 0.060 Uiso 1 1 calc R . . . .
H11B H 0.378457 0.256742 0.680825 0.060 Uiso 1 1 calc R . . . .
C12 C 0.3050(3) 0.34977(18) 0.6646(3) 0.0492(9) Uani 1 1 d D . . . .
H12 H 0.275290 0.342076 0.727358 0.059 Uiso 1 1 calc R . . . .
C19 C -0.0160(3) 0.35937(18) 0.6830(3) 0.0518(9) Uani 1 1 d . . . . .
H19 H -0.062024 0.335220 0.618914 0.062 Uiso 1 1 calc R . . . .
C16 C 0.1219(4) 0.4274(2) 0.8704(3) 0.0609(10) Uani 1 1 d . . . . .
H16 H 0.170983 0.450401 0.934480 0.073 Uiso 1 1 calc R . . . .
C13 C 0.3421(3) 0.42134(17) 0.6680(3) 0.0476(8) Uani 1 1 d . . . . .
H13A H 0.397409 0.431311 0.744372 0.057 Uiso 1 1 calc R . . . .
H13B H 0.381189 0.427650 0.612959 0.057 Uiso 1 1 calc R . . . .
C5 C 0.6778(3) 0.25910(19) 0.4858(3) 0.0546(10) Uani 1 1 d . . . . .
C22 C 0.3286(4) 0.5419(2) 0.4077(4) 0.0650(11) Uani 1 1 d . . . . .
H22 H 0.383909 0.573747 0.446059 0.078 Uiso 1 1 calc R . . . .
C25 C 0.1673(3) 0.4493(2) 0.3009(3) 0.0567(10) Uani 1 1 d . . . . .
H25 H 0.111357 0.417603 0.263243 0.068 Uiso 1 1 calc R . . . .
C4 C 0.7465(3) 0.2208(2) 0.5814(4) 0.0650(11) Uani 1 1 d . . . . .
H4 H 0.815476 0.201664 0.581148 0.078 Uiso 1 1 calc R . . . .
C3 C 0.7128(3) 0.2117(2) 0.6732(4) 0.0625(11) Uani 1 1 d . . . . .
H3 H 0.758812 0.185906 0.735113 0.075 Uiso 1 1 calc R . . . .
C18 C -0.0318(4) 0.3502(2) 0.7868(4) 0.0655(11) Uani 1 1 d . . . . .
H18 H -0.089261 0.321633 0.792521 0.079 Uiso 1 1 calc R . . . .
C17 C 0.0391(4) 0.3841(2) 0.8809(4) 0.0733(13) Uani 1 1 d . . . . .
H17 H 0.031473 0.377946 0.952452 0.088 Uiso 1 1 calc R . . . .
C8 C 0.5349(4) 0.3337(2) 0.2969(4) 0.0734(13) Uani 1 1 d . . . . .
H8 H 0.487969 0.358287 0.233745 0.088 Uiso 1 1 calc R . . . .
C24 C 0.2327(4) 0.4771(2) 0.2427(4) 0.0739(13) Uani 1 1 d . . . . .
H24 H 0.221605 0.464176 0.167352 0.089 Uiso 1 1 calc R . . . .
C23 C 0.3147(4) 0.5242(2) 0.2971(4) 0.0768(13) Uani 1 1 d . . . . .
H23 H 0.359948 0.543825 0.259332 0.092 Uiso 1 1 calc R . . . .
C7 C 0.6373(5) 0.3045(3) 0.2944(4) 0.0859(16) Uani 1 1 d . . . . .
H7 H 0.657693 0.309325 0.229182 0.103 Uiso 1 1 calc R . . . .
C26 C 0.2493(4) 0.1762(2) 0.4585(4) 0.0784(13) Uani 1 1 d . . . . .
H26A H 0.306210 0.204874 0.443730 0.094 Uiso 1 1 calc R . . . .
H26B H 0.200877 0.156845 0.385433 0.094 Uiso 1 1 calc R . . . .
C6 C 0.7070(4) 0.2691(2) 0.3862(4) 0.0760(14) Uani 1 1 d . . . . .
H6 H 0.775776 0.250935 0.383626 0.091 Uiso 1 1 calc R . . . .
C27 C 0.3115(5) 0.1210(3) 0.5390(5) 0.0955(16) Uani 1 1 d . . . . .
H27A H 0.355597 0.094974 0.503750 0.143 Uiso 1 1 calc GR . . . .
H27B H 0.255684 0.092772 0.554869 0.143 Uiso 1 1 calc GR . . . .
H27C H 0.362972 0.139962 0.609999 0.143 Uiso 1 1 calc GR . . . .
O1W O 0.4049(5) 0.4994(2) 0.0891(5) 0.1361(17) Uani 1 1 d . . . . .
H1WA H 0.422193 0.463422 0.062165 0.204 Uiso 1 1 d G . . . .
H1WB H 0.434707 0.530229 0.061166 0.204 Uiso 1 1 d G . . . .

loop_
_atom_site_aniso_label
_atom_site_aniso_U_11
_atom_site_aniso_U_22
_atom_site_aniso_U_33
_atom_site_aniso_U_23
_atom_site_aniso_U_13
_atom_site_aniso_U_12
Fe1 0.0345(2) 0.0318(2) 0.0360(2) -0.0019(2) 0.01252(19) -0.0015(2)
Cl1 0.0455(5) 0.0470(5) 0.0574(5) -0.0166(4) 0.0118(4) -0.0086(4)
Cl2 0.0846(8) 0.0797(8) 0.0728(7) -0.0074(6) 0.0310(6) -0.0064(6)
O1 0.0355(17) 0.0344(16) 0.0440(18) -0.0012(13) 0.0149(14) 0.0030(13)
O2 0.0360(12) 0.0378(12) 0.0539(14) -0.0060(11) 0.0116(11) 0.0045(10)
O3 0.0407(13) 0.0647(16) 0.0521(14) 0.0150(12) 0.0168(11) 0.0221(12)
N3 0.0483(16) 0.0400(15) 0.0413(16) -0.0017(13) 0.0194(13) -0.0030(13)
N2 0.0413(16) 0.0376(14) 0.0450(16) 0.0054(12) 0.0187(13) 0.0058(12)
N1 0.0398(15) 0.0355(14) 0.0398(15) -0.0030(12) 0.0144(12) -0.0008(12)
C21 0.049(2) 0.0335(18) 0.055(2) 0.0019(15) 0.0224(17) -0.0006(15)
O4 0.070(2) 0.0527(17) 0.127(3) -0.0236(18) 0.034(2) 0.0002(15)
C10 0.0350(18) 0.049(2) 0.044(2) -0.0105(16) 0.0109(15) -0.0097(15)
C1 0.0312(17) 0.0441(19) 0.0461(19) -0.0041(15) 0.0099(15) 0.0031(15)
C20 0.045(2) 0.0348(18) 0.058(2) -0.0044(16) 0.0202(17) -0.0076(15)
C14 0.059(2) 0.049(2) 0.0378(19) -0.0083(16) 0.0150(17) -0.0037(17)
C2 0.0398(19) 0.056(2) 0.050(2) 0.0038(17) 0.0122(16) 0.0100(17)
C9 0.053(2) 0.065(3) 0.048(2) -0.0037(19) 0.0109(18) -0.0163(19)
C15 0.051(2) 0.046(2) 0.0404(19) 0.0033(16) 0.0182(16) 0.0102(16)
C11 0.044(2) 0.059(2) 0.048(2) -0.0017(17) 0.0162(16) 0.0142(17)
C12 0.046(2) 0.051(2) 0.050(2) -0.0029(17) 0.0157(17) 0.0087(16)
C19 0.051(2) 0.047(2) 0.061(2) 0.0105(17) 0.0235(19) 0.0048(17)
C16 0.073(3) 0.069(3) 0.047(2) 0.005(2) 0.028(2) 0.009(2)
C13 0.0354(18) 0.049(2) 0.052(2) -0.0004(17) 0.0073(16) 0.0037(16)
C5 0.045(2) 0.060(2) 0.062(2) -0.023(2) 0.0236(19) -0.0165(18)
C22 0.068(3) 0.054(2) 0.083(3) 0.001(2) 0.040(2) -0.017(2)
C25 0.066(3) 0.063(2) 0.046(2) -0.0049(18) 0.0251(19) -0.009(2)
C4 0.036(2) 0.071(3) 0.089(3) -0.015(2) 0.024(2) 0.0048(19)
C3 0.042(2) 0.065(3) 0.072(3) 0.009(2) 0.009(2) 0.0190(19)
C18 0.066(3) 0.069(3) 0.078(3) 0.024(2) 0.046(2) 0.009(2)
C17 0.093(3) 0.087(3) 0.057(3) 0.023(2) 0.047(3) 0.024(3)
C8 0.080(3) 0.084(3) 0.049(2) -0.005(2) 0.013(2) -0.033(3)
C24 0.096(3) 0.089(3) 0.052(2) 0.003(2) 0.045(2) -0.009(3)
C23 0.093(3) 0.081(3) 0.078(3) 0.010(3) 0.057(3) -0.015(3)
C7 0.105(4) 0.102(4) 0.066(3) -0.030(3) 0.049(3) -0.058(3)
C26 0.093(4) 0.069(3) 0.075(3) 0.001(2) 0.031(3) 0.000(3)
C6 0.069(3) 0.086(3) 0.090(4) -0.035(3) 0.049(3) -0.032(3)
C27 0.095(4) 0.078(3) 0.109(4) 0.008(3) 0.030(3) 0.012(3)
O1W 0.203(5) 0.107(3) 0.164(4) -0.013(3) 0.147(4) -0.015(3)

loop_
_atom_type_symbol
_atom_type_description
_atom_type_scat_dispersion_real
_atom_type_scat_dispersion_imag
_atom_type_scat_source
C C 0.0033 0.0016 'International Tables Vol C Tables 4.2.6.8 and 6.1.1.4'
H H 0.0000 0.0000 'International Tables Vol C Tables 4.2.6.8 and 6.1.1.4'
Cl Cl 0.1484 0.1585 'International Tables Vol C Tables 4.2.6.8 and 6.1.1.4'
Fe Fe 0.3463 0.8444 'International Tables Vol C Tables 4.2.6.8 and 6.1.1.4'
N N 0.0061 0.0033 'International Tables Vol C Tables 4.2.6.8 and 6.1.1.4'
O O 0.0106 0.0060 'International Tables Vol C Tables 4.2.6.8 and 6.1.1.4'

loop_
_geom_angle_atom_site_label_1
_geom_angle_atom_site_label_2
_geom_angle_atom_site_label_3
_geom_angle
_geom_angle_site_symmetry_1
_geom_angle_site_symmetry_3
_geom_angle_publ_flag
O1 Fe1 Cl1 104.28(4) . . ?
O1 Fe1 O2 169.10(6) . . ?
O1 Fe1 N3 94.09(8) . . ?
O1 Fe1 N2 89.67(7) . . ?
O1 Fe1 N1 94.03(7) . . ?
O2 Fe1 Cl1 86.11(7) . . ?
O2 Fe1 N1 75.76(9) . . ?
N3 Fe1 Cl1 99.88(8) . . ?
N3 Fe1 O2 87.22(10) . . ?
N3 Fe1 N1 76.00(10) . . ?
N2 Fe1 Cl1 104.70(8) . . ?
N2 Fe1 O2 84.42(9) . . ?
N2 Fe1 N3 153.38(11) . . ?
N2 Fe1 N1 77.45(10) . . ?
N1 Fe1 Cl1 161.52(7) . . ?
Fe1 O1 Fe1 180.00(2) . 3_566 ?
Fe1 O2 H2 126(2) . . ?
C12 O2 Fe1 115.34(18) . . ?
C12 O2 H2 110.4(17) . . ?
C1 O3 C11 118.5(2) . . ?
C21 N3 Fe1 115.1(2) . . ?
C25 N3 Fe1 126.3(2) . . ?
C25 N3 C21 118.6(3) . . ?
C15 N2 Fe1 115.3(2) . . ?
C15 N2 C19 119.3(3) . . ?
C19 N2 Fe1 125.3(2) . . ?
C20 N1 Fe1 105.10(19) . . ?
C20 N1 C13 109.1(3) . . ?
C14 N1 Fe1 107.14(19) . . ?
C14 N1 C20 112.1(3) . . ?
C14 N1 C13 112.6(3) . . ?
C13 N1 Fe1 110.47(19) . . ?
N3 C21 C20 115.5(3) . . ?
N3 C21 C22 120.9(3) . . ?
C22 C21 C20 123.6(3) . . ?
C26 O4 H4A 109.5 . . ?
C1 C10 C9 122.2(3) . . ?
C5 C10 C1 118.6(3) . . ?
C5 C10 C9 119.2(3) . . ?
O3 C1 C10 114.5(3) . . ?
C2 C1 O3 124.2(3) . . ?
C2 C1 C10 121.3(3) . . ?
N1 C20 C21 109.6(3) . . ?
N1 C20 H20A 109.7 . . ?
N1 C20 H20B 109.7 . . ?
C21 C20 H20A 109.7 . . ?
C21 C20 H20B 109.7 . . ?
H20A C20 H20B 108.2 . . ?
N1 C14 H14A 109.2 . . ?
N1 C14 H14B 109.2 . . ?
N1 C14 C15 111.9(3) . . ?
H14A C14 H14B 107.9 . . ?
C15 C14 H14A 109.2 . . ?
C15 C14 H14B 109.2 . . ?
C1 C2 H2A 120.4 . . ?
C1 C2 C3 119.2(3) . . ?
C3 C2 H2A 120.4 . . ?
C10 C9 H9 119.7 . . ?
C8 C9 C10 120.5(4) . . ?
C8 C9 H9 119.7 . . ?
N2 C15 C14 116.7(3) . . ?
N2 C15 C16 121.1(3) . . ?
C16 C15 C14 122.1(3) . . ?
O3 C11 H11A 109.9 . . ?
O3 C11 H11B 109.9 . . ?
O3 C11 C12 109.0(3) . . ?
H11A C11 H11B 108.3 . . ?
C12 C11 H11A 109.9 . . ?
C12 C11 H11B 109.9 . . ?
O2 C12 C11 113.7(3) . . ?
O2 C12 H12 108.8 . . ?
O2 C12 C13 104.8(3) . . ?
C11 C12 H12 108.8 . . ?
C13 C12 C11 111.8(3) . . ?
C13 C12 H12 108.8 . . ?
N2 C19 H19 118.8 . . ?
N2 C19 C18 122.3(4) . . ?
C18 C19 H19 118.8 . . ?
C15 C16 H16 120.6 . . ?
C17 C16 C15 118.8(4) . . ?
C17 C16 H16 120.6 . . ?
N1 C13 C12 112.9(3) . . ?
N1 C13 H13A 109.0 . . ?
N1 C13 H13B 109.0 . . ?
C12 C13 H13A 109.0 . . ?
C12 C13 H13B 109.0 . . ?
H13A C13 H13B 107.8 . . ?
C4 C5 C10 119.0(3) . . ?
C4 C5 C6 123.0(4) . . ?
C6 C5 C10 118.0(4) . . ?
C21 C22 H22 119.9 . . ?
C23 C22 C21 120.1(4) . . ?
C23 C22 H22 119.9 . . ?
N3 C25 H25 118.7 . . ?
N3 C25 C24 122.5(4) . . ?
C24 C25 H25 118.7 . . ?
C5 C4 H4 119.8 . . ?
C3 C4 C5 120.4(4) . . ?
C3 C4 H4 119.8 . . ?
C2 C3 H3 119.2 . . ?
C4 C3 C2 121.5(4) . . ?
C4 C3 H3 119.2 . . ?
C19 C18 H18 120.9 . . ?
C17 C18 C19 118.2(4) . . ?
C17 C18 H18 120.9 . . ?
C16 C17 H17 119.9 . . ?
C18 C17 C16 120.2(4) . . ?
C18 C17 H17 119.9 . . ?
C9 C8 H8 119.9 . . ?
C9 C8 C7 120.2(4) . . ?
C7 C8 H8 119.9 . . ?
C25 C24 H24 120.4 . . ?
C23 C24 C25 119.2(4) . . ?
C23 C24 H24 120.4 . . ?
C22 C23 C24 118.7(4) . . ?
C22 C23 H23 120.6 . . ?
C24 C23 H23 120.6 . . ?
C8 C7 H7 119.7 . . ?
C6 C7 C8 120.5(4) . . ?
C6 C7 H7 119.7 . . ?
O4 C26 H26A 109.0 . . ?
O4 C26 H26B 109.0 . . ?
O4 C26 C27 112.7(4) . . ?
H26A C26 H26B 107.8 . . ?
C27 C26 H26A 109.0 . . ?
C27 C26 H26B 109.0 . . ?
C5 C6 H6 119.2 . . ?
C7 C6 C5 121.5(4) . . ?
C7 C6 H6 119.2 . . ?
C26 C27 H27A 109.5 . . ?
C26 C27 H27B 109.5 . . ?
C26 C27 H27C 109.5 . . ?
H27A C27 H27B 109.5 . . ?
H27A C27 H27C 109.5 . . ?
H27B C27 H27C 109.5 . . ?
H1WA O1W H1WB 104.5 . . ?

loop_
_geom_bond_atom_site_label_1
_geom_bond_atom_site_label_2
_geom_bond_distance
_geom_bond_site_symmetry_2
_geom_bond_publ_flag
Fe1 Cl1 2.2725(11) . ?
Fe1 O1 1.7924(8) . ?
Fe1 O2 2.201(2) . ?
Fe1 N3 2.152(3) . ?
Fe1 N2 2.144(3) . ?
Fe1 N1 2.205(3) . ?
O2 H2 0.845(10) . ?
O2 C12 1.430(4) . ?
O3 C1 1.372(4) . ?
O3 C11 1.427(4) . ?
N3 C21 1.339(4) . ?
N3 C25 1.338(4) . ?
N2 C15 1.337(4) . ?
N2 C19 1.338(4) . ?
N1 C20 1.479(4) . ?
N1 C14 1.471(4) . ?
N1 C13 1.494(4) . ?
C21 C20 1.503(5) . ?
C21 C22 1.387(5) . ?
O4 H4A 0.8200 . ?
O4 C26 1.420(5) . ?
C10 C1 1.420(5) . ?
C10 C9 1.420(5) . ?
C10 C5 1.416(5) . ?
C1 C2 1.356(5) . ?
C20 H20A 0.9700 . ?
C20 H20B 0.9700 . ?
C14 H14A 0.9700 . ?
C14 H14B 0.9700 . ?
C14 C15 1.508(5) . ?
C2 H2A 0.9300 . ?
C2 C3 1.412(5) . ?
C9 H9 0.9300 . ?
C9 C8 1.365(6) . ?
C15 C16 1.380(5) . ?
C11 H11A 0.9700 . ?
C11 H11B 0.9700 . ?
C11 C12 1.500(5) . ?
C12 H12 0.9800 . ?
C12 C13 1.496(5) . ?
C19 H19 0.9300 . ?
C19 C18 1.376(5) . ?
C16 H16 0.9300 . ?
C16 C17 1.377(6) . ?
C13 H13A 0.9700 . ?
C13 H13B 0.9700 . ?
C5 C4 1.412(6) . ?
C5 C6 1.413(6) . ?
C22 H22 0.9300 . ?
C22 C23 1.363(6) . ?
C25 H25 0.9300 . ?
C25 C24 1.371(5) . ?
C4 H4 0.9300 . ?
C4 C3 1.352(6) . ?
C3 H3 0.9300 . ?
C18 H18 0.9300 . ?
C18 C17 1.362(6) . ?
C17 H17 0.9300 . ?
C8 H8 0.9300 . ?
C8 C7 1.398(7) . ?
C24 H24 0.9300 . ?
C24 C23 1.368(6) . ?
C23 H23 0.9300 . ?
C7 H7 0.9300 . ?
C7 C6 1.355(7) . ?
C26 H26A 0.9700 . ?
C26 H26B 0.9700 . ?
C26 C27 1.501(6) . ?
C6 H6 0.9300 . ?
C27 H27A 0.9600 . ?
C27 H27B 0.9600 . ?
C27 H27C 0.9600 . ?
O1W H1WA 0.8494 . ?
O1W H1WB 0.8502 . ?
